data_4338418
loop_
_publ_author_name
'Islas, Mar\'ia S'
'Mart\'inez Medina, Juan J'
'L\'opez T\'evez, Libertad L'
'Rojo, Te\'ofilo'
'Lezama, Luis'
'Griera Merino, Mercedes'
'Calleros, Laura'
'Cortes, Mar\'ia A'
'Rodriguez Puyol, Manuel'
'Echeverr\'ia, Gustavo A'
'Piro, Oscar E.'
'Ferrer, Evelina G.'
'Williams, Patricia A. M.'

_publ_section_title
;
 Antitumoral, Antihypertensive, Antimicrobial, and Antioxidant Effects of
 an Octanuclear Copper(II)-Telmisartan Complex with an Hydrophobic
 Nanometer Hole.
;
_journal_issue 11
_journal_name_full 'Inorganic chemistry'
_journal_page_first 5724
_journal_page_last 5737
_journal_paper_doi 10.1021/ic500483p
_journal_volume 53
_journal_year 2014
_chemical_formula_sum 'C528 H488 Cu8 N64 O56'
_chemical_formula_weight 9134.14
_chemical_name_systematic
; 
Hexadeca(2-(4-{[4-methyl-6-(1-methyl-1H-1,3-benzodiazol-2-yl)-2propyl-1H-1,
3-benzodiazol-1-yl]methyl}phenyl)benzoate)octacopper(II) tetracosahydrate 
;
_space_group_IT_number 130
_symmetry_cell_setting tetragonal
_symmetry_space_group_name_Hall '-P 4a 2ac'
_symmetry_space_group_name_H-M 'P 4/n c c :2'
_atom_sites_solution_hydrogens geom
_atom_sites_solution_primary direct
_atom_sites_solution_secondary difmap
_audit_creation_method SHELXL-97
_cell_angle_alpha 90.00
_cell_angle_beta 90.00
_cell_angle_gamma 90.00
_cell_formula_units_Z 4
_cell_length_a 47.335(1)
_cell_length_b 47.335(1)
_cell_length_c 30.894(3)
_cell_measurement_reflns_used 3716
_cell_measurement_temperature 120(2)
_cell_measurement_theta_max 55.7061
_cell_measurement_theta_min 3.0068
_cell_volume 69221(7)
_computing_cell_refinement
;
CrysAlisPro, Agilent Technologies,
Version 1.171.36.20 (release 27-06-2012 CrysAlis171 .NET)
(compiled Jul 11 2012,15:38:31)
;
_computing_data_collection
;
CrysAlisPro, Agilent Technologies,
Version 1.171.36.20 (release 27-06-2012 CrysAlis171 .NET)
(compiled Jul 11 2012,15:38:31)
;
_computing_data_reduction
;
CrysAlisPro, Agilent Technologies,
Version 1.171.36.20 (release 27-06-2012 CrysAlis171 .NET)
(compiled Jul 11 2012,15:38:31)
;
_computing_publication_material 'SHELXL-97 (Sheldrick, 1997)'
_computing_structure_refinement 'SHELXL-97 (Sheldrick, 1997)'
_computing_structure_solution 'SHELXS-97 (Sheldrick, 1997)'
_diffrn_ambient_temperature 120(2)
_diffrn_detector_area_resol_mean 16.0604
_diffrn_measured_fraction_theta_full 0.999
_diffrn_measured_fraction_theta_max 0.999
_diffrn_measurement_device_type 'Xcalibur, Eos, Gemini'
_diffrn_radiation_monochromator graphite
_diffrn_radiation_source 'Enhance (Cu) X-ray Source'
_diffrn_radiation_type CuK\a
_diffrn_radiation_wavelength 1.54184
_diffrn_reflns_av_R_equivalents 0.1111
_diffrn_reflns_av_sigmaI/netI 0.0727
_diffrn_reflns_limit_h_max 36
_diffrn_reflns_limit_h_min -31
_diffrn_reflns_limit_k_max 30
_diffrn_reflns_limit_k_min -36
_diffrn_reflns_limit_l_max 23
_diffrn_reflns_limit_l_min -23
_diffrn_reflns_number 42551
_diffrn_reflns_theta_full 36.35
_diffrn_reflns_theta_max 36.35
_diffrn_reflns_theta_min 3.01
_exptl_absorpt_coefficient_mu 0.691
_exptl_absorpt_correction_T_max 1.00000
_exptl_absorpt_correction_T_min 0.43211
_exptl_absorpt_correction_type multi-scan
_exptl_absorpt_process_details
;
CrysAlisPro, Agilent Technologies,
Version 1.171.36.20 (release 27-06-2012 CrysAlis171 .NET)
(compiled Jul 11 2012,15:38:31)
Empirical absorption correction using spherical harmonics,
implemented in SCALE3 ABSPACK scaling algorithm.
;
_exptl_crystal_colour blue
_exptl_crystal_density_diffrn 0.876
_exptl_crystal_density_method 'not measured'
_exptl_crystal_description paralellepiped
_exptl_crystal_F_000 19136
_exptl_crystal_size_max 0.37
_exptl_crystal_size_mid 0.37
_exptl_crystal_size_min 0.22
_platon_squeeze_details
;
;
_refine_diff_density_max 0.887
_refine_diff_density_min -0.511
_refine_diff_density_rms 0.105
_refine_ls_extinction_method none
_refine_ls_goodness_of_fit_ref 1.533
_refine_ls_hydrogen_treatment constr
_refine_ls_matrix_type full
_refine_ls_number_parameters 465
_refine_ls_number_reflns 8238
_refine_ls_number_restraints 82
_refine_ls_restrained_S_all 1.543
_refine_ls_R_factor_all 0.2271
_refine_ls_R_factor_gt 0.1833
_refine_ls_shift/su_max 0.011
_refine_ls_shift/su_mean 0.002
_refine_ls_structure_factor_coef Fsqd
_refine_ls_weighting_details 'calc w=1/[\s^2^(Fo^2^)+(0.2000P)^2^+0.0000P] where P=(Fo^2^+2Fc^2^)/3'
_refine_ls_weighting_scheme calc
_refine_ls_wR_factor_gt 0.4303
_refine_ls_wR_factor_ref 0.4757
_reflns_number_gt 4469
_reflns_number_total 8238
_reflns_threshold_expression >2\s(I)
_cod_data_source_file ic500483p_si_002.cif
_cod_data_source_block s97
_cod_depositor_comments 'Adding full bibliography for 4338418.cif.'
_cod_original_sg_symbol_H-M P4/ncc
_cod_database_code 4338418

loop_
_symmetry_equiv_pos_as_xyz
'x, y, z'
'-x+1/2, -y+1/2, z'
'-y+1/2, x, z'
'y, -x+1/2, z'
'-x, y+1/2, -z+1/2'
'x+1/2, -y, -z+1/2'
'y+1/2, x+1/2, -z+1/2'
'-y, -x, -z+1/2'
'-x, -y, -z'
'x-1/2, y-1/2, -z'
'y-1/2, -x, -z'
'-y, x-1/2, -z'
'x, -y-1/2, z-1/2'
'-x-1/2, y, z-1/2'
'-y-1/2, -x-1/2, z-1/2'
'y, x, z-1/2'

loop_
_atom_site_label
_atom_site_type_symbol
_atom_site_fract_x
_atom_site_fract_y
_atom_site_fract_z
_atom_site_U_iso_or_equiv
_atom_site_adp_type
_atom_site_occupancy
_atom_site_symmetry_multiplicity
_atom_site_calc_flag
_atom_site_refinement_flags
C11 C 0.4812(5) 0.5477(5) 0.6269(7) 0.133(8) Uiso 1 1 d D
C12 C 0.4681(4) 0.5279(3) 0.6571(4) 0.132(7) Uiso 1 1 d GD
C13 C 0.4388(4) 0.5291(3) 0.6597(5) 0.183(10) Uiso 1 1 d G
H13 H 0.4286 0.5425 0.6427 0.220 Uiso 1 1 calc R
C14 C 0.4243(2) 0.5108(4) 0.6870(5) 0.164(9) Uiso 1 1 d G
H14 H 0.4043 0.5117 0.6888 0.197 Uiso 1 1 calc R
C15 C 0.4392(3) 0.4913(3) 0.7118(4) 0.137(8) Uiso 1 1 d G
H15 H 0.4293 0.4788 0.7305 0.164 Uiso 1 1 calc R
C16 C 0.4684(3) 0.4901(3) 0.7092(4) 0.148(8) Uiso 1 1 d G
H16 H 0.4786 0.4768 0.7261 0.178 Uiso 1 1 calc R
C17 C 0.4829(2) 0.5084(3) 0.6819(5) 0.131(7) Uiso 1 1 d GD
C18 C 0.5141(2) 0.5070(4) 0.6818(4) 0.135(7) Uiso 1 1 d GD
C19 C 0.5262(3) 0.4806(3) 0.6888(4) 0.149(8) Uiso 1 1 d G
H19 H 0.5146 0.4642 0.6888 0.179 Uiso 1 1 calc R
C110 C 0.5551(3) 0.4782(3) 0.6956(4) 0.138(8) Uiso 1 1 d G
H110 H 0.5633 0.4601 0.7003 0.165 Uiso 1 1 calc R
C111 C 0.5720(2) 0.5022(4) 0.6955(4) 0.165(9) Uiso 1 1 d GD
C112 C 0.5600(3) 0.5286(3) 0.6885(4) 0.138(8) Uiso 1 1 d G
H112 H 0.5715 0.5450 0.6885 0.166 Uiso 1 1 calc R
C113 C 0.5311(3) 0.5310(3) 0.6817(4) 0.131(7) Uiso 1 1 d G
H113 H 0.5228 0.5490 0.6770 0.157 Uiso 1 1 calc R
C114 C 0.6024(4) 0.4986(5) 0.7068(8) 0.180(10) Uiso 1 1 d D
H11A H 0.6032 0.4907 0.7364 0.216 Uiso 1 1 calc R
H11B H 0.6102 0.4841 0.6872 0.216 Uiso 1 1 calc R
C115 C 0.6351(3) 0.5315(3) 0.6703(4) 0.113(7) Uiso 1 1 d GD
C116 C 0.6393(3) 0.5226(2) 0.6280(5) 0.122(7) Uiso 1 1 d G
H116 H 0.6311 0.5054 0.6182 0.147 Uiso 1 1 calc R
C117 C 0.6555(3) 0.5388(3) 0.5999(3) 0.139(8) Uiso 1 1 d GD
C118 C 0.6676(3) 0.5639(3) 0.6141(5) 0.119(7) Uiso 1 1 d G
H118 H 0.6787 0.5750 0.5949 0.143 Uiso 1 1 calc R
C119 C 0.6634(3) 0.5728(2) 0.6565(5) 0.148(8) Uiso 1 1 d GD
C120 C 0.6471(3) 0.5567(3) 0.6846(3) 0.136(8) Uiso 1 1 d GD
C121 C 0.6255(5) 0.5400(5) 0.7390(8) 0.173(10) Uiso 1 1 d D
C122 C 0.6118(9) 0.5382(8) 0.7811(11) 0.34(2) Uiso 1 1 d DU
H12A H 0.5995 0.5213 0.7830 0.411 Uiso 1 1 calc R
H12B H 0.6258 0.5377 0.8048 0.411 Uiso 1 1 calc R
C123 C 0.5952(11) 0.5642(8) 0.7823(13) 0.41(2) Uiso 1 1 d DU
H12C H 0.6078 0.5809 0.7841 0.487 Uiso 1 1 calc R
H12D H 0.5834 0.5659 0.7560 0.487 Uiso 1 1 calc R
C124 C 0.5782(7) 0.5622(8) 0.8195(11) 0.309(19) Uiso 1 1 d DU
H12E H 0.5671 0.5796 0.8227 0.464 Uiso 1 1 calc R
H12F H 0.5902 0.5597 0.8450 0.464 Uiso 1 1 calc R
H12G H 0.5654 0.5461 0.8166 0.464 Uiso 1 1 calc R
C125 C 0.6757(6) 0.6005(5) 0.6686(9) 0.220(12) Uiso 1 1 d D
H12H H 0.6862 0.6083 0.6439 0.330 Uiso 1 1 calc R
H12I H 0.6885 0.5980 0.6932 0.330 Uiso 1 1 calc R
H12J H 0.6605 0.6136 0.6766 0.330 Uiso 1 1 calc R
C126 C 0.6616(5) 0.5259(4) 0.5599(6) 0.158(9) Uiso 1 1 d D
C127 C 0.6765(3) 0.4982(4) 0.5075(3) 0.120(7) Uiso 1 1 d GD
C128 C 0.6853(3) 0.4748(3) 0.4839(5) 0.147(8) Uiso 1 1 d G
H128 H 0.6871 0.4569 0.4977 0.177 Uiso 1 1 calc R
C129 C 0.6913(3) 0.4775(3) 0.4400(5) 0.150(8) Uiso 1 1 d G
H129 H 0.6973 0.4615 0.4239 0.181 Uiso 1 1 calc R
C130 C 0.6886(3) 0.5036(4) 0.4199(3) 0.151(8) Uiso 1 1 d G
H130 H 0.6927 0.5054 0.3899 0.181 Uiso 1 1 calc R
C131 C 0.6799(3) 0.5270(3) 0.4435(5) 0.169(9) Uiso 1 1 d G
H131 H 0.6780 0.5448 0.4297 0.203 Uiso 1 1 calc R
C132 C 0.6738(3) 0.5243(3) 0.4874(5) 0.106(6) Uiso 1 1 d GD
C133 C 0.6584(5) 0.5690(4) 0.5134(7) 0.160(9) Uiso 1 1 d D
H13A H 0.6633 0.5738 0.4835 0.241 Uiso 1 1 calc R
H13B H 0.6691 0.5811 0.5333 0.241 Uiso 1 1 calc R
H13C H 0.6381 0.5720 0.5180 0.241 Uiso 1 1 calc R
N11 N 0.6216(4) 0.5228(4) 0.7055(6) 0.159(7) Uiso 1 1 d D
N12 N 0.6410(4) 0.5620(4) 0.7251(5) 0.140(6) Uiso 1 1 d D
N13 N 0.6691(3) 0.4992(4) 0.5489(5) 0.135(6) Uiso 1 1 d D
N14 N 0.6655(4) 0.5391(4) 0.5219(5) 0.140(6) Uiso 1 1 d D
O11 O 0.4769(3) 0.5743(4) 0.6395(5) 0.172(6) Uiso 1 1 d .
O12 O 0.4950(3) 0.5432(2) 0.5962(4) 0.117(4) Uiso 1 1 d .
C21 C 0.6315(4) 0.4373(4) 0.5922(7) 0.125(7) Uiso 1 1 d D
C22 C 0.6089(4) 0.4150(3) 0.5909(5) 0.145(8) Uiso 1 1 d GD
C23 C 0.6165(3) 0.3895(4) 0.6065(5) 0.176(10) Uiso 1 1 d G
H23 H 0.6334 0.3876 0.6227 0.212 Uiso 1 1 calc R
C24 C 0.6000(4) 0.3665(3) 0.5991(5) 0.174(10) Uiso 1 1 d G
H24 H 0.6055 0.3486 0.6101 0.209 Uiso 1 1 calc R
C25 C 0.5774(4) 0.3687(3) 0.5780(5) 0.164(9) Uiso 1 1 d G
H25 H 0.5660 0.3526 0.5727 0.197 Uiso 1 1 calc R
C26 C 0.5697(3) 0.3940(4) 0.5631(5) 0.161(9) Uiso 1 1 d G
H26 H 0.5527 0.3953 0.5471 0.193 Uiso 1 1 calc R
C27 C 0.5849(4) 0.4179(3) 0.5695(5) 0.178(10) Uiso 1 1 d GD
C28 C 0.5728(3) 0.4443(2) 0.5519(5) 0.121(7) Uiso 1 1 d GD
C29 C 0.5592(3) 0.4461(3) 0.5121(4) 0.118(7) Uiso 1 1 d G
H29 H 0.5571 0.4297 0.4947 0.141 Uiso 1 1 calc R
C210 C 0.5488(3) 0.4719(3) 0.4978(4) 0.145(8) Uiso 1 1 d G
H210 H 0.5395 0.4731 0.4706 0.175 Uiso 1 1 calc R
C211 C 0.5518(3) 0.4959(2) 0.5232(5) 0.147(8) Uiso 1 1 d GD
C212 C 0.5654(3) 0.4941(3) 0.5631(5) 0.141(8) Uiso 1 1 d G
H212 H 0.5675 0.5105 0.5805 0.170 Uiso 1 1 calc R
C213 C 0.5759(3) 0.4684(3) 0.5774(3) 0.131(7) Uiso 1 1 d G
H213 H 0.5851 0.4671 0.6046 0.157 Uiso 1 1 calc R
C214 C 0.5396(4) 0.5224(3) 0.5072(8) 0.164(9) Uiso 1 1 d D
H21A H 0.5316 0.5190 0.4781 0.197 Uiso 1 1 calc R
H21B H 0.5238 0.5278 0.5265 0.197 Uiso 1 1 calc R
C215 C 0.5645(3) 0.5677(3) 0.5300(5) 0.136(8) Uiso 1 1 d GD
C216 C 0.5556(3) 0.5736(3) 0.5720(5) 0.135(8) Uiso 1 1 d G
H216 H 0.5426 0.5614 0.5860 0.161 Uiso 1 1 calc R
C217 C 0.5658(3) 0.5973(3) 0.5933(3) 0.122(7) Uiso 1 1 d GD
C218 C 0.5849(3) 0.6152(2) 0.5727(4) 0.114(6) Uiso 1 1 d G
H218 H 0.5919 0.6314 0.5873 0.136 Uiso 1 1 calc R
C219 C 0.5938(3) 0.6092(3) 0.5308(5) 0.137(8) Uiso 1 1 d GD
C220 C 0.5836(3) 0.5855(3) 0.5095(3) 0.160(9) Uiso 1 1 d GD
C221 C 0.5746(4) 0.5500(4) 0.4674(5) 0.128(7) Uiso 1 1 d D
C222 C 0.5749(4) 0.5338(4) 0.4276(6) 0.154(9) Uiso 1 1 d D
H22A H 0.5625 0.5171 0.4307 0.185 Uiso 1 1 calc R
H22B H 0.5676 0.5456 0.4036 0.185 Uiso 1 1 calc R
C223 C 0.6029(4) 0.5249(4) 0.4178(7) 0.167(9) Uiso 1 1 d D
H22C H 0.6166 0.5399 0.4253 0.201 Uiso 1 1 calc R
H22D H 0.6046 0.5207 0.3865 0.201 Uiso 1 1 calc R
C224 C 0.6085(5) 0.5001(5) 0.4427(7) 0.166(9) Uiso 1 1 d D
H22E H 0.6279 0.4938 0.4375 0.248 Uiso 1 1 calc R
H22F H 0.5953 0.4851 0.4342 0.248 Uiso 1 1 calc R
H22G H 0.6060 0.5043 0.4735 0.248 Uiso 1 1 calc R
C225 C 0.6126(5) 0.6273(5) 0.5055(7) 0.173(10) Uiso 1 1 d D
H22H H 0.6185 0.6435 0.5230 0.260 Uiso 1 1 calc R
H22I H 0.6027 0.6340 0.4796 0.260 Uiso 1 1 calc R
H22J H 0.6293 0.6165 0.4968 0.260 Uiso 1 1 calc R
C226 C 0.5511(4) 0.6014(5) 0.6320(6) 0.178(10) Uiso 1 1 d D
C227 C 0.5256(4) 0.6137(3) 0.6799(3) 0.128(7) Uiso 1 1 d GD
C228 C 0.5025(3) 0.6215(3) 0.7049(5) 0.135(7) Uiso 1 1 d G
H228 H 0.4839 0.6191 0.6940 0.162 Uiso 1 1 calc R
C229 C 0.5066(3) 0.6327(3) 0.7460(5) 0.164(9) Uiso 1 1 d G
H229 H 0.4908 0.6380 0.7632 0.197 Uiso 1 1 calc R
C230 C 0.5338(4) 0.6362(3) 0.7620(4) 0.177(10) Uiso 1 1 d G
H230 H 0.5366 0.6439 0.7901 0.213 Uiso 1 1 calc R
C231 C 0.5570(3) 0.6285(3) 0.7370(5) 0.163(9) Uiso 1 1 d G
H231 H 0.5756 0.6309 0.7479 0.196 Uiso 1 1 calc R
C232 C 0.5529(3) 0.6172(3) 0.6959(5) 0.138(8) Uiso 1 1 d GD
C233 C 0.5984(3) 0.6119(2) 0.6646(3) 0.193(11) Uiso 1 1 d GD
H23A H 0.6040 0.6241 0.6887 0.289 Uiso 1 1 calc R
H23B H 0.6077 0.6184 0.6380 0.289 Uiso 1 1 calc R
H23C H 0.6041 0.5924 0.6708 0.289 Uiso 1 1 calc R
N21 N 0.55900(19) 0.54591(17) 0.5044(3) 0.114(5) Uiso 1 1 d GD
N22 N 0.5900(2) 0.5747(2) 0.4743(3) 0.139(6) Uiso 1 1 d GD
N23 N 0.5245(3) 0.6083(2) 0.6358(3) 0.160(7) Uiso 1 1 d GD
N24 N 0.5680(3) 0.6131(2) 0.6592(3) 0.173(8) Uiso 1 1 d GD
O21 O 0.6478(2) 0.4434(2) 0.5655(3) 0.132(5) Uiso 1 1 d G
O22 O 0.6322(2) 0.44838(19) 0.6290(3) 0.163(6) Uiso 1 1 d G
C31 C 0.4172(4) 0.7990(4) 0.5832(8) 0.118(7) Uiso 1 1 d GD
C32 C 0.3869(4) 0.7924(6) 0.5930(8) 0.264(16) Uiso 1 1 d GD
C33 C 0.3673(7) 0.8116(4) 0.5774(6) 0.282(17) Uiso 1 1 d G
H33 H 0.3730 0.8260 0.5578 0.339 Uiso 1 1 calc R
C34 C 0.3392(6) 0.8099(5) 0.5906(8) 0.270(17) Uiso 1 1 d G
H34 H 0.3258 0.8231 0.5800 0.325 Uiso 1 1 calc R
C35 C 0.3309(4) 0.7890(6) 0.6194(8) 0.251(15) Uiso 1 1 d G
H35 H 0.3117 0.7878 0.6284 0.301 Uiso 1 1 calc R
C36 C 0.3506(7) 0.7697(4) 0.6350(6) 0.267(16) Uiso 1 1 d G
H36 H 0.3449 0.7554 0.6547 0.321 Uiso 1 1 calc R
C37 C 0.3786(6) 0.7714(5) 0.6218(8) 0.205(12) Uiso 1 1 d GD
C38 C 0.3965(3) 0.7498(3) 0.6408(6) 0.144(8) Uiso 1 1 d GD
C39 C 0.3938(3) 0.7405(4) 0.6833(6) 0.210(12) Uiso 1 1 d G
H39 H 0.3802 0.7489 0.7019 0.252 Uiso 1 1 calc R
C310 C 0.4109(4) 0.7188(4) 0.6985(4) 0.223(13) Uiso 1 1 d G
H310 H 0.4091 0.7124 0.7276 0.268 Uiso 1 1 calc R
C311 C 0.4308(3) 0.7065(3) 0.6713(6) 0.165(9) Uiso 1 1 d GD
C312 C 0.4335(3) 0.7158(3) 0.6288(6) 0.135(7) Uiso 1 1 d G
H312 H 0.4471 0.7074 0.6102 0.162 Uiso 1 1 calc R
C313 C 0.4163(4) 0.7375(3) 0.6136(4) 0.169(9) Uiso 1 1 d G
H313 H 0.4182 0.7438 0.5846 0.202 Uiso 1 1 calc R
C314 C 0.4495(4) 0.6850(4) 0.6874(7) 0.134(7) Uiso 1 1 d D
H31A H 0.4478 0.6685 0.6677 0.160 Uiso 1 1 calc R
H31B H 0.4421 0.6789 0.7159 0.160 Uiso 1 1 calc R
C315 C 0.5002(3) 0.6854(3) 0.6657(5) 0.132(7) Uiso 1 1 d GD
C316 C 0.4998(2) 0.6720(3) 0.6257(5) 0.122(7) Uiso 1 1 d G
H316 H 0.4823 0.6661 0.6135 0.147 Uiso 1 1 calc R
C317 C 0.5248(3) 0.6673(3) 0.6034(3) 0.117(7) Uiso 1 1 d GD
C318 C 0.5504(2) 0.6760(3) 0.6212(5) 0.120(7) Uiso 1 1 d G
H318 H 0.5675 0.6727 0.6060 0.144 Uiso 1 1 calc R
C319 C 0.5508(3) 0.6894(3) 0.6613(5) 0.136(8) Uiso 1 1 d GD
C320 C 0.5257(4) 0.6941(3) 0.6835(4) 0.166(9) Uiso 1 1 d GD
C321 C 0.4910(5) 0.7030(5) 0.7283(8) 0.171(10) Uiso 1 1 d D
C322 C 0.4787(6) 0.7143(5) 0.7674(8) 0.212(12) Uiso 1 1 d D
H32A H 0.4604 0.7052 0.7737 0.254 Uiso 1 1 calc R
H32B H 0.4915 0.7115 0.7923 0.254 Uiso 1 1 calc R
C323 C 0.4750(9) 0.7441(5) 0.7585(13) 0.34(2) Uiso 1 1 d D
H32C H 0.4927 0.7546 0.7644 0.406 Uiso 1 1 calc R
H32D H 0.4697 0.7471 0.7279 0.406 Uiso 1 1 calc R
C324 C 0.4529(10) 0.7535(8) 0.7869(16) 0.42(3) Uiso 1 1 d D
H32E H 0.4493 0.7737 0.7821 0.635 Uiso 1 1 calc R
H32F H 0.4585 0.7505 0.8171 0.635 Uiso 1 1 calc R
H32G H 0.4356 0.7428 0.7809 0.635 Uiso 1 1 calc R
C325 C 0.5780(4) 0.6952(5) 0.6827(8) 0.187(10) Uiso 1 1 d D
H32H H 0.5746 0.7045 0.7105 0.281 Uiso 1 1 calc R
H32I H 0.5895 0.7075 0.6642 0.281 Uiso 1 1 calc R
H32J H 0.5881 0.6773 0.6876 0.281 Uiso 1 1 calc R
C326 C 0.5241(4) 0.6524(4) 0.5641(5) 0.122(7) Uiso 1 1 d D
C327 C 0.5152(3) 0.6199(3) 0.5149(3) 0.117(7) Uiso 1 1 d GD
C328 C 0.5062(2) 0.5962(3) 0.4921(4) 0.113(7) Uiso 1 1 d G
H328 H 0.4943 0.5827 0.5056 0.136 Uiso 1 1 calc R
C329 C 0.5148(3) 0.5922(2) 0.4495(4) 0.130(7) Uiso 1 1 d G
H329 H 0.5088 0.5760 0.4339 0.156 Uiso 1 1 calc R
C330 C 0.5323(3) 0.6119(3) 0.4297(3) 0.127(7) Uiso 1 1 d G
H330 H 0.5382 0.6092 0.4006 0.152 Uiso 1 1 calc R
C331 C 0.5413(3) 0.6356(3) 0.4525(5) 0.144(8) Uiso 1 1 d G
H331 H 0.5532 0.6491 0.4389 0.173 Uiso 1 1 calc R
C332 C 0.5327(3) 0.6396(2) 0.4951(5) 0.122(7) Uiso 1 1 d GD
C333 C 0.5510(5) 0.6841(4) 0.5145(7) 0.159(9) Uiso 1 1 d D
H33A H 0.5569 0.6828 0.4842 0.238 Uiso 1 1 calc R
H33B H 0.5678 0.6860 0.5330 0.238 Uiso 1 1 calc R
H33C H 0.5388 0.7006 0.5184 0.238 Uiso 1 1 calc R
N31 N 0.4798(4) 0.6907(4) 0.6929(6) 0.151(7) Uiso 1 1 d D
N32 N 0.5189(4) 0.7038(4) 0.7233(5) 0.145(6) Uiso 1 1 d D
N33 N 0.5110(3) 0.6280(3) 0.5562(4) 0.092(5) Uiso 1 1 d D
N34 N 0.5357(3) 0.6588(3) 0.5264(5) 0.117(5) Uiso 1 1 d D
O31 O 0.4302(3) 0.8071(3) 0.6145(5) 0.157(6) Uiso 1 1 d .
O32 O 0.4237(3) 0.7932(3) 0.5438(6) 0.159(6) Uiso 1 1 d .
C41 C 0.8843(6) 0.4389(4) 0.5823(8) 0.151(9) Uiso 1 1 d D
C42 C 0.8883(4) 0.4125(3) 0.5588(5) 0.134(7) Uiso 1 1 d GD
C43 C 0.9142(3) 0.3990(3) 0.5632(4) 0.144(8) Uiso 1 1 d G
H43 H 0.9287 0.4073 0.5803 0.172 Uiso 1 1 calc R
C44 C 0.9190(3) 0.3733(3) 0.5426(5) 0.167(9) Uiso 1 1 d G
H44 H 0.9367 0.3641 0.5456 0.201 Uiso 1 1 calc R
C45 C 0.8978(4) 0.3611(3) 0.5176(5) 0.172(9) Uiso 1 1 d G
H45 H 0.9010 0.3436 0.5035 0.206 Uiso 1 1 calc R
C46 C 0.8719(3) 0.3747(4) 0.5132(4) 0.176(10) Uiso 1 1 d G
H46 H 0.8574 0.3664 0.4961 0.211 Uiso 1 1 calc R
C47 C 0.8672(3) 0.4003(4) 0.5338(5) 0.141(8) Uiso 1 1 d GD
C48 C 0.8393(3) 0.4136(4) 0.5255(4) 0.142(8) Uiso 1 1 d GD
C49 C 0.8159(4) 0.3965(3) 0.5182(5) 0.173(10) Uiso 1 1 d G
H49 H 0.8175 0.3766 0.5215 0.208 Uiso 1 1 calc R
C410 C 0.7903(3) 0.4086(4) 0.5062(5) 0.171(9) Uiso 1 1 d G
H410 H 0.7743 0.3969 0.5012 0.205 Uiso 1 1 calc R
C411 C 0.7881(3) 0.4377(4) 0.5014(5) 0.165(9) Uiso 1 1 d GD
C412 C 0.8115(4) 0.4548(3) 0.5087(5) 0.168(9) Uiso 1 1 d G
H412 H 0.8100 0.4747 0.5054 0.201 Uiso 1 1 calc R
C413 C 0.8371(3) 0.4428(3) 0.5207(4) 0.134(7) Uiso 1 1 d G
H413 H 0.8531 0.4544 0.5257 0.161 Uiso 1 1 calc R
C414 C 0.7606(4) 0.4491(5) 0.4861(9) 0.199(11) Uiso 1 1 d D
H41A H 0.7558 0.4394 0.4588 0.239 Uiso 1 1 calc R
H41B H 0.7460 0.4439 0.5077 0.239 Uiso 1 1 calc R
C415 C 0.7491(3) 0.4949(3) 0.5099(5) 0.138(8) Uiso 1 1 d GD
C416 C 0.7400(3) 0.4928(3) 0.5526(5) 0.153(9) Uiso 1 1 d G
H416 H 0.7392 0.4749 0.5663 0.183 Uiso 1 1 calc R
C417 C 0.7323(3) 0.5170(4) 0.5752(3) 0.134(8) Uiso 1 1 d GD
C418 C 0.7335(3) 0.5432(3) 0.5551(5) 0.115(7) Uiso 1 1 d G
H418 H 0.7282 0.5597 0.5706 0.139 Uiso 1 1 calc R
C419 C 0.7426(3) 0.5453(3) 0.5124(5) 0.156(8) Uiso 1 1 d GD
C420 C 0.7503(3) 0.5211(4) 0.4898(3) 0.153(8) Uiso 1 1 d GD
C421 C 0.7636(5) 0.4922(6) 0.4419(8) 0.192(11) Uiso 1 1 d D
C422 C 0.7744(5) 0.4875(7) 0.3992(8) 0.231(13) Uiso 1 1 d D
H42A H 0.7661 0.5011 0.3785 0.277 Uiso 1 1 calc R
H42B H 0.7702 0.4681 0.3893 0.277 Uiso 1 1 calc R
C423 C 0.8052(5) 0.4919(8) 0.4034(10) 0.280(17) Uiso 1 1 d D
H42C H 0.8101 0.5122 0.4013 0.337 Uiso 1 1 calc R
H42D H 0.8123 0.4843 0.4312 0.337 Uiso 1 1 calc R
C424 C 0.8161(8) 0.4763(12) 0.3675(16) 0.45(4) Uiso 1 1 d D
H42E H 0.8368 0.4777 0.3673 0.680 Uiso 1 1 calc R
H42F H 0.8086 0.4842 0.3405 0.680 Uiso 1 1 calc R
H42G H 0.8105 0.4565 0.3701 0.680 Uiso 1 1 calc R
C425 C 0.7410(5) 0.5739(4) 0.4945(7) 0.171(9) Uiso 1 1 d D
H42H H 0.7351 0.5870 0.5172 0.257 Uiso 1 1 calc R
H42I H 0.7273 0.5742 0.4708 0.257 Uiso 1 1 calc R
H42J H 0.7596 0.5794 0.4836 0.257 Uiso 1 1 calc R
C426 C 0.7217(5) 0.5108(4) 0.6170(6) 0.141(8) Uiso 1 1 d D
C427 C 0.6994(3) 0.4920(4) 0.6706(4) 0.143(8) Uiso 1 1 d GD
C428 C 0.6828(3) 0.4743(3) 0.6959(6) 0.165(9) Uiso 1 1 d G
H428 H 0.6750 0.4576 0.6837 0.198 Uiso 1 1 calc R
C429 C 0.6776(3) 0.4810(4) 0.7390(6) 0.214(12) Uiso 1 1 d G
H429 H 0.6663 0.4689 0.7563 0.257 Uiso 1 1 calc R
C430 C 0.6891(4) 0.5055(4) 0.7568(4) 0.269(16) Uiso 1 1 d G
H430 H 0.6856 0.5100 0.7862 0.322 Uiso 1 1 calc R
C431 C 0.7057(4) 0.5232(3) 0.7315(6) 0.166(9) Uiso 1 1 d G
H431 H 0.7135 0.5399 0.7436 0.199 Uiso 1 1 calc R
C432 C 0.7109(3) 0.5165(3) 0.6884(6) 0.131(7) Uiso 1 1 d GD
C433 C 0.7411(5) 0.5511(5) 0.6561(7) 0.170(9) Uiso 1 1 d D
H43A H 0.7489 0.5556 0.6275 0.255 Uiso 1 1 calc R
H43B H 0.7566 0.5475 0.6764 0.255 Uiso 1 1 calc R
H43C H 0.7298 0.5671 0.6665 0.255 Uiso 1 1 calc R
N41 N 0.7585(4) 0.4792(5) 0.4786(7) 0.185(8) Uiso 1 1 d D
N42 N 0.7587(5) 0.5196(5) 0.4482(6) 0.195(9) Uiso 1 1 d D
N43 N 0.7035(4) 0.4896(4) 0.6280(5) 0.147(6) Uiso 1 1 d D
N44 N 0.7231(3) 0.5259(3) 0.6530(5) 0.125(6) Uiso 1 1 d D
O41 O 0.9006(3) 0.4597(3) 0.5660(4) 0.126(4) Uiso 1 1 d .
O42 O 0.8690(3) 0.4403(3) 0.6122(5) 0.138(5) Uiso 1 1 d .
Cu1 Cu 0.49385(6) 0.60251(6) 0.60017(12) 0.1337(15) Uani 1 1 d .
Cu2 Cu 0.67804(6) 0.46649(6) 0.59101(14) 0.1589(17) Uani 1 1 d .
O1W O 0.6220(4) 0.6003(4) 0.4046(6) 0.207(7) Uiso 1 1 d .
O2W O 0.6224(5) 0.4218(5) 0.7118(8) 0.268(10) Uiso 1 1 d .
O3W O 0.8525(5) 0.3886(5) 0.6532(8) 0.271(10) Uiso 1 1 d .
O4W O 0.6146(9) 0.4456(9) 0.7992(12) 0.42(2) Uiso 1 1 d .
O5W O 0.4962(4) 0.4831(4) 0.5883(6) 0.225(8) Uiso 1 1 d .
O6W O 0.3851(6) 0.7817(6) 0.4690(9) 0.321(13) Uiso 1 1 d .

loop_
_atom_site_aniso_label
_atom_site_aniso_U_11
_atom_site_aniso_U_22
_atom_site_aniso_U_33
_atom_site_aniso_U_23
_atom_site_aniso_U_13
_atom_site_aniso_U_12
Cu1 0.086(2) 0.089(2) 0.227(4) 0.009(2) -0.004(2) 0.0020(17)
Cu2 0.089(2) 0.095(2) 0.292(4) 0.013(3) -0.035(3) 0.0048(18)

loop_
_atom_type_symbol
_atom_type_description
_atom_type_scat_dispersion_real
_atom_type_scat_dispersion_imag
_atom_type_scat_source
C C 0.0181 0.0091 'International Tables Vol C Tables 4.2.6.8 and 6.1.1.4'
H H 0.0000 0.0000 'International Tables Vol C Tables 4.2.6.8 and 6.1.1.4'
N N 0.0311 0.0180 'International Tables Vol C Tables 4.2.6.8 and 6.1.1.4'
O O 0.0492 0.0322 'International Tables Vol C Tables 4.2.6.8 and 6.1.1.4'
Cu Cu -1.9646 0.5888 'International Tables Vol C Tables 4.2.6.8 and 6.1.1.4'

loop_
_geom_angle_atom_site_label_1
_geom_angle_atom_site_label_2
_geom_angle_atom_site_label_3
_geom_angle
_geom_angle_site_symmetry_1
_geom_angle_site_symmetry_3
O12 C11 O11 119.4(18) . .
O12 C11 C12 130(2) . .
O11 C11 C12 111(2) . .
C13 C12 C17 120.0 . .
C13 C12 C11 115.7(16) . .
C17 C12 C11 124.3(16) . .
C12 C13 C14 120.0 . .
C13 C14 C15 120.0 . .
C16 C15 C14 120.0 . .
C15 C16 C17 120.0 . .
C16 C17 C12 120.0 . .
C16 C17 C18 117.6(14) . .
C12 C17 C18 122.3(14) . .
C19 C18 C113 120.0 . .
C19 C18 C17 116.7(13) . .
C113 C18 C17 122.5(13) . .
C110 C19 C18 120.0 . .
C19 C110 C111 120.0 . .
C112 C111 C110 120.0 . .
C112 C111 C114 122.2(15) . .
C110 C111 C114 117.6(15) . .
C111 C112 C113 120.0 . .
C112 C113 C18 120.0 . .
N11 C114 C111 120.3(19) . .
N11 C115 C116 138.2(16) . .
N11 C115 C120 101.8(16) . .
C116 C115 C120 120.0 . .
C117 C116 C115 120.0 . .
C116 C117 C118 120.0 . .
C116 C117 C126 115.0(15) . .
C118 C117 C126 124.4(16) . .
C119 C118 C117 120.0 . .
C120 C119 C118 120.0 . .
C120 C119 C125 123.2(17) . .
C118 C119 C125 116.8(17) . .
N12 C120 C119 127.8(16) . .
N12 C120 C115 112.2(16) . .
C119 C120 C115 120.0 . .
N11 C121 N12 108(2) . .
N11 C121 C122 127(3) . .
N12 C121 C122 125(3) . .
C123 C122 C121 102.2(17) . .
C124 C123 C122 105.8(19) . .
N14 C126 N13 100.2(16) . .
N14 C126 C117 126.7(18) . .
N13 C126 C117 132.5(19) . .
N13 C127 C128 128.0(15) . .
N13 C127 C132 112.0(15) . .
C128 C127 C132 120.0 . .
C129 C128 C127 120.0 . .
C128 C129 C130 120.0 . .
C129 C130 C131 120.0 . .
C132 C131 C130 120.0 . .
N14 C132 C131 142.2(14) . .
N14 C132 C127 97.8(15) . .
C131 C132 C127 120.0 . .
C121 N11 C115 112(2) . .
C121 N11 C114 123(2) . .
C115 N11 C114 124(2) . .
C120 N12 C121 106.1(19) . .
C127 N13 C126 110.2(16) . .
C127 N13 Cu2 121.6(13) . .
C126 N13 Cu2 126.6(13) . .
C126 N14 C132 119.8(17) . .
C126 N14 C133 124.5(17) . .
C132 N14 C133 115.4(17) . .
C11 O11 Cu1 113.3(13) . .
O21 C21 O22 121.3(16) . .
O21 C21 C22 128.7(18) . .
O22 C21 C22 109.9(16) . .
C27 C22 C23 120.0 . .
C27 C22 C21 123.5(17) . .
C23 C22 C21 115.5(17) . .
C22 C23 C24 120.3 . .
C25 C24 C23 120.7 . .
C24 C25 C26 119.0 . .
C25 C26 C27 123.8 . .
C22 C27 C26 116.2 . .
C22 C27 C28 127.3(17) . .
C26 C27 C28 116.6(17) . .
C29 C28 C213 120.0 . .
C29 C28 C27 123.7(14) . .
C213 C28 C27 116.3(14) . .
C28 C29 C210 120.0 . .
C211 C210 C29 120.0 . .
C210 C211 C212 120.0 . .
C210 C211 C214 117.8(15) . .
C212 C211 C214 122.1(15) . .
C211 C212 C213 120.0 . .
C212 C213 C28 120.0 . .
N21 C214 C211 115.3(15) . .
N21 C215 C216 130.8(14) . .
N21 C215 C220 109.1(14) . .
C216 C215 C220 120.0 . .
C217 C216 C215 120.0 . .
C226 C217 C216 110.1(14) . .
C226 C217 C218 129.1(15) . .
C216 C217 C218 120.0 . .
C219 C218 C217 120.0 . .
C220 C219 C218 120.0 . .
C220 C219 C225 115.5(15) . .
C218 C219 C225 124.4(15) . .
N22 C220 C219 131.6(15) . .
N22 C220 C215 108.1(15) . .
C219 C220 C215 120.0 . .
N21 C221 N22 105.8(10) . .
N21 C221 C222 129.5(15) . .
N22 C221 C222 124.6(14) . .
C223 C222 C221 110.4(15) . .
C222 C223 C224 107.7(15) . .
N24 C226 N23 115.8(13) . .
N24 C226 C217 107.9(13) . .
N23 C226 C217 126.4(16) . .
N24 C226 C227 76.4(10) . .
N23 C226 C227 43.9(8) . .
C217 C226 C227 167.6(18) . .
N23 C227 C228 124.4(14) . .
N23 C227 C232 114.1(15) . .
C228 C227 C232 120.0 . .
N23 C227 C226 40.6(7) . .
C228 C227 C226 164.9(11) . .
C232 C227 C226 74.9(11) . .
C229 C228 C227 120.0 . .
C228 C229 C230 120.0 . .
C229 C230 C231 120.0 . .
C232 C231 C230 120.0 . .
N24 C232 C231 138.2(15) . .
N24 C232 C227 100.0(14) . .
C231 C232 C227 120.0 . .
C215 N21 C221 106.3(11) . .
C215 N21 C214 133.4(15) . .
C221 N21 C214 120.0(13) . .
C220 N22 C221 110.6(12) . .
C226 N23 C227 95.5(12) . .
C226 N23 Cu1 132.0(8) . .
C227 N23 Cu1 130.2(11) . .
C226 N24 C232 106.3(14) . .
C226 N24 C233 132.7(7) . .
C232 N24 C233 115.6(10) . .
C21 O21 Cu2 109.6(10) . .
O31 C31 O32 134.8(19) . .
O31 C31 C32 113(2) . .
O32 C31 C32 112(2) . .
C33 C32 C37 120.0 . .
C33 C32 C31 116(3) . .
C37 C32 C31 123(3) . .
C32 C33 C34 120.0 . .
C35 C34 C33 120.0 . .
C34 C35 C36 120.0 . .
C37 C36 C35 120.0 . .
C36 C37 C32 120.0 . .
C36 C37 C38 113(3) . .
C32 C37 C38 127(3) . .
C39 C38 C313 120.0 . .
C39 C38 C37 123.5(19) . .
C313 C38 C37 116.4(19) . .
C38 C39 C310 120.0 . .
C311 C310 C39 120.0 . .
C310 C311 C312 120.0 . .
C310 C311 C314 120.3(17) . .
C312 C311 C314 119.6(17) . .
C313 C312 C311 120.0 . .
C312 C313 C38 120.0 . .
C311 C314 N31 120.7(17) . .
N31 C315 C316 130.5(16) . .
N31 C315 C320 109.4(16) . .
C316 C315 C320 120.0 . .
C315 C316 C317 120.0 . .
C318 C317 C316 120.0 . .
C318 C317 C326 120.8(14) . .
C316 C317 C326 119.1(14) . .
C317 C318 C319 120.0 . .
C318 C319 C320 120.0 . .
C318 C319 C325 119.9(16) . .
C320 C319 C325 119.7(16) . .
N32 C320 C319 135.1(16) . .
N32 C320 C315 104.7(16) . .
C319 C320 C315 120.0 . .
N32 C321 N31 108(2) . .
N32 C321 C322 119(2) . .
N31 C321 C322 133(2) . .
C323 C322 C321 104.6(16) . .
C324 C323 C322 106.0(19) . .
N34 C326 N33 103.2(15) . .
N34 C326 C317 129.6(16) . .
N33 C326 C317 127.2(16) . .
N33 C327 C328 131.8(13) . .
N33 C327 C332 108.2(13) . .
C328 C327 C332 120.0 . .
C329 C328 C327 120.0 . .
C328 C329 C330 120.0 . .
C331 C330 C329 120.0 . .
C332 C331 C330 120.0 . .
N34 C332 C331 138.3(14) . .
N34 C332 C327 101.7(14) . .
C331 C332 C327 120.0 . .
C315 N31 C321 108.4(19) . .
C315 N31 C314 127.7(19) . .
C321 N31 C314 123.9(18) . .
C320 N32 C321 109.3(19) . .
C326 N33 C327 110.7(14) . .
C326 N33 Cu1 126.1(11) . .
C327 N33 Cu1 122.2(11) . .
C326 N34 C332 116.0(16) . .
C326 N34 C333 128.3(16) . .
C332 N34 C333 115.7(16) . .
C31 O31 Cu2 105.0(13) . 4_565
O42 C41 O41 127.2(19) . .
O42 C41 C42 121(2) . .
O41 C41 C42 111(2) . .
C43 C42 C47 120.0 . .
C43 C42 C41 117.5(17) . .
C47 C42 C41 122.5(17) . .
C44 C43 C42 120.0 . .
C43 C44 C45 120.0 . .
C44 C45 C46 120.0 . .
C47 C46 C45 120.0 . .
C46 C47 C42 120.0 . .
C46 C47 C48 115.8(15) . .
C42 C47 C48 124.1(15) . .
C49 C48 C413 120.0 . .
C49 C48 C47 119.2(15) . .
C413 C48 C47 120.4(15) . .
C410 C49 C48 120.0 . .
C49 C410 C411 120.0 . .
C410 C411 C412 120.0 . .
C410 C411 C414 117.4(17) . .
C412 C411 C414 122.5(17) . .
C413 C412 C411 120.0 . .
C412 C413 C48 120.0 . .
N41 C414 C411 118(2) . .
N41 C415 C416 140.4(18) . .
N41 C415 C420 99.5(18) . .
C416 C415 C420 120.0 . .
C415 C416 C417 120.0 . .
C418 C417 C416 120.0 . .
C418 C417 C426 127.4(16) . .
C416 C417 C426 112.5(16) . .
C417 C418 C419 120.0 . .
C420 C419 C418 120.0 . .
C420 C419 C425 125.8(16) . .
C418 C419 C425 114.1(16) . .
N42 C420 C419 127.0(18) . .
N42 C420 C415 113.0(18) . .
C419 C420 C415 120.0 . .
N41 C421 N42 107(2) . .
N41 C421 C422 142(3) . .
N42 C421 C422 110(2) . .
C421 C422 C423 104.4(16) . .
C424 C423 C422 102.5(17) . .
N44 C426 N43 102.7(16) . .
N44 C426 C417 129.5(18) . .
N43 C426 C417 126.9(18) . .
N43 C427 C428 125.8(17) . .
N43 C427 C432 113.8(17) . .
C428 C427 C432 120.0 . .
C429 C428 C427 120.0 . .
C430 C429 C428 120.0 . .
C429 C430 C431 120.0 . .
C432 C431 C430 120.0 . .
N44 C432 C431 142.7(17) . .
N44 C432 C427 97.3(16) . .
C431 C432 C427 120.0 . .
C415 N41 C421 116(2) . .
C415 N41 C414 118(2) . .
C421 N41 C414 126(2) . .
C421 N42 C420 104(2) . .
C427 N43 C426 105.9(17) . .
C427 N43 Cu2 121.7(15) . .
C426 N43 Cu2 130.1(13) . .
C432 N44 C426 119.4(18) . .
C432 N44 C433 118.5(18) . .
C426 N44 C433 121.6(18) . .
C41 O41 Cu1 111.1(12) . 3_655
N23 Cu1 O41 174.2(5) . 4_565
N23 Cu1 O11 93.0(6) . .
O41 Cu1 O11 86.9(6) 4_565 .
N23 Cu1 N33 89.8(5) . .
O41 Cu1 N33 90.9(5) 4_565 .
O11 Cu1 N33 174.5(6) . .
O21 Cu2 O31 85.6(5) . 3_655
O21 Cu2 N43 167.8(6) . .
O31 Cu2 N43 93.0(7) 3_655 .
O21 Cu2 N13 90.9(6) . .
O31 Cu2 N13 161.4(7) 3_655 .
N43 Cu2 N13 94.1(7) . .

loop_
_geom_bond_atom_site_label_1
_geom_bond_atom_site_label_2
_geom_bond_distance
_geom_bond_site_symmetry_2
C11 O12 1.17(2) .
C11 O11 1.34(2) .
C11 C12 1.460(16) .
C12 C13 1.3900 .
C12 C17 1.3900 .
C13 C14 1.3900 .
C14 C15 1.3900 .
C15 C16 1.3900 .
C16 C17 1.3900 .
C17 C18 1.481(12) .
C18 C19 1.3900 .
C18 C113 1.3900 .
C19 C110 1.3900 .
C110 C111 1.3900 .
C111 C112 1.3900 .
C111 C114 1.490(16) .
C112 C113 1.3900 .
C114 N11 1.461(16) .
C115 N11 1.328(14) .
C115 C116 1.3900 .
C115 C120 1.3900 .
C116 C117 1.3900 .
C117 C118 1.3900 .
C117 C126 1.405(15) .
C118 C119 1.3900 .
C119 C120 1.3900 .
C119 C125 1.483(17) .
C120 N12 1.308(13) .
C121 N11 1.330(16) .
C121 N12 1.345(16) .
C121 C122 1.455(18) .
C122 C123 1.462(19) .
C123 C124 1.408(19) .
C126 N14 1.342(15) .
C126 N13 1.357(15) .
C127 N13 1.327(13) .
C127 C128 1.3900 .
C127 C132 1.3900 .
C128 C129 1.3900 .
C129 C130 1.3900 .
C130 C131 1.3900 .
C131 C132 1.3900 .
C132 N14 1.336(14) .
C133 N14 1.480(16) .
N13 Cu2 2.066(17) .
O11 Cu1 1.974(17) .
C21 O21 1.168(19) .
C21 O22 1.25(2) .
C21 C22 1.501(15) .
C22 C27 1.3229 .
C22 C23 1.3492 .
C23 C24 1.3582 .
C24 C25 1.2574 .
C25 C26 1.3334 .
C26 C27 1.3561 .
C27 C28 1.479(13) .
C28 C29 1.3900 .
C28 C213 1.3900 .
C29 C210 1.3900 .
C210 C211 1.3900 .
C211 C212 1.3900 .
C211 C214 1.467(15) .
C212 C213 1.3900 .
C214 N21 1.445(15) .
C215 N21 1.325(10) .
C215 C216 1.3900 .
C215 C220 1.3900 .
C216 C217 1.3900 .
C217 C226 1.397(15) .
C217 C218 1.3900 .
C218 C219 1.3900 .
C219 C220 1.3900 .
C219 C225 1.462(16) .
C220 N22 1.239(10) .
C221 N21 1.376(14) .
C221 N22 1.393(15) .
C221 C222 1.448(15) .
C222 C223 1.422(16) .
C223 C224 1.428(16) .
C226 N24 1.285(16) .
C226 N23 1.305(15) .
C226 C227 1.99(2) .
C227 N23 1.388(11) .
C227 C228 1.3900 .
C227 C232 1.3900 .
C228 C229 1.3900 .
C229 C230 1.3900 .
C230 C231 1.3900 .
C231 C232 1.3900 .
C232 N24 1.356(12) .
C233 N24 1.453(2) .
N23 Cu1 1.839(13) .
O21 Cu2 1.966(11) .
C31 O31 1.21(2) .
C31 O32 1.28(2) .
C31 C32 1.496(16) .
C32 C33 1.3900 .
C32 C37 1.3900 .
C33 C34 1.3900 .
C34 C35 1.3900 .
C35 C36 1.3900 .
C36 C37 1.3900 .
C37 C38 1.452(15) .
C38 C39 1.3900 .
C38 C313 1.3900 .
C39 C310 1.3900 .
C310 C311 1.3900 .
C311 C312 1.3900 .
C311 C314 1.438(15) .
C312 C313 1.3900 .
C314 N31 1.469(15) .
C315 N31 1.306(14) .
C315 C316 1.3900 .
C315 C320 1.3900 .
C316 C317 1.3900 .
C317 C318 1.3900 .
C317 C326 1.403(15) .
C318 C319 1.3900 .
C319 C320 1.3900 .
C319 C325 1.472(16) .
C320 N32 1.352(14) .
C321 N32 1.334(16) .
C321 N31 1.345(16) .
C321 C322 1.443(17) .
C322 C323 1.446(18) .
C323 C324 1.439(19) .
C326 N34 1.323(14) .
C326 N33 1.336(14) .
C327 N33 1.347(12) .
C327 C328 1.3900 .
C327 C332 1.3900 .
C328 C329 1.3900 .
C329 C330 1.3900 .
C330 C331 1.3900 .
C331 C332 1.3900 .
C332 N34 1.336(13) .
C333 N34 1.445(15) .
N33 Cu1 1.990(14) .
O31 Cu2 1.995(16) 4_565
C41 O42 1.18(2) .
C41 O41 1.35(3) .
C41 C42 1.458(16) .
C42 C43 1.3900 .
C42 C47 1.3900 .
C43 C44 1.3900 .
C44 C45 1.3900 .
C45 C46 1.3900 .
C46 C47 1.3900 .
C47 C48 1.482(13) .
C48 C49 1.3900 .
C48 C413 1.3900 .
C49 C410 1.3900 .
C410 C411 1.3900 .
C411 C412 1.3900 .
C411 C414 1.486(16) .
C412 C413 1.3900 .
C414 N41 1.446(17) .
C415 N41 1.297(15) .
C415 C416 1.3900 .
C415 C420 1.3900 .
C416 C417 1.3900 .
C417 C418 1.3900 .
C417 C426 1.416(15) .
C418 C419 1.3900 .
C419 C420 1.3900 .
C419 C425 1.462(16) .
C420 N42 1.347(15) .
C421 N41 1.314(17) .
C421 N42 1.333(17) .
C421 C422 1.430(17) .
C422 C423 1.478(18) .
C423 C424 1.430(19) .
C426 N44 1.323(15) .
C426 N43 1.365(15) .
C427 N43 1.334(14) .
C427 C428 1.3900 .
C427 C432 1.3900 .
C428 C429 1.3900 .
C429 C430 1.3900 .
C430 C431 1.3900 .
C431 C432 1.3900 .
C432 N44 1.317(14) .
C433 N44 1.468(16) .
N43 Cu2 1.989(18) .
O41 Cu1 1.937(13) 3_655
Cu1 O41 1.937(13) 4_565
Cu2 O31 1.994(16) 3_655

loop_
_platon_squeeze_void_nr
_platon_squeeze_void_average_x
_platon_squeeze_void_average_y
_platon_squeeze_void_average_z
_platon_squeeze_void_volume
_platon_squeeze_void_count_electrons
_platon_squeeze_void_content
1 -0.016 0.091 0.642 47 12 ' '
2 -0.001 0.128 0.150 30022 5533 ' '
3 -0.017 0.411 0.142 47 11 ' '
4 0.017 0.589 0.858 47 10 ' '
5 0.017 0.911 0.358 47 9 ' '
6 0.089 0.517 0.642 47 11 ' '
7 0.089 0.983 0.142 46 10 ' '
8 0.411 -0.017 0.642 47 11 ' '
9 0.411 0.517 0.142 47 13 ' '
10 0.483 0.589 0.358 46 10 ' '
11 0.483 0.911 0.858 47 9 ' '
12 0.517 0.089 0.142 47 11 ' '
13 0.517 0.411 0.642 47 10 ' '
14 0.589 0.017 0.358 47 9 ' '
15 0.589 0.483 0.858 46 8 ' '
16 0.911 0.017 0.858 47 10 ' '
17 0.911 0.483 0.358 47 9 ' '
